data_4516017
loop_
_publ_author_name
'Dutta, Champak'
'Ghorai, Debasish'
'Choudhury, Joyanta'

_publ_section_title
;
 To &quot;Rollover&quot; or Not? Stereoelectronically Guided C-H
 Functionalization Pathways from Rhodium-Abnormal NHC Intermediates.
;
_journal_issue 2
_journal_name_full 'ACS omega'
_journal_page_first 1614
_journal_page_last 1620
_journal_paper_doi 10.1021/acsomega.7b01846
_journal_volume 3
_journal_year 2018
_chemical_formula_sum 'C24 H22 F6 N3 P'
_chemical_formula_weight 497.41
_space_group_crystal_system monoclinic
_space_group_IT_number 15
_space_group_name_Hall '-C 2yc'
_space_group_name_H-M_alt 'C 1 2/c 1'
_atom_sites_solution_hydrogens geom
_audit_creation_method SHELXL-2014/7
_cell_angle_alpha 90
_cell_angle_beta 116.068(2)
_cell_angle_gamma 90
_cell_formula_units_Z 8
_cell_length_a 24.1002(10)
_cell_length_b 15.1276(6)
_cell_length_c 13.5007(6)
_cell_measurement_reflns_used 8111
_cell_measurement_temperature 140(2)
_cell_measurement_theta_max 27.11
_cell_measurement_theta_min 2.63
_cell_volume 4421.4(3)
_computing_structure_refinement 'SHELXL-2014/7 (Sheldrick, 2014)'
_diffrn_ambient_temperature 140(2)
_diffrn_measured_fraction_theta_full 0.998
_diffrn_measured_fraction_theta_max 0.994
_diffrn_measurement_device_type 'Bruker APEX-II CCD'
_diffrn_measurement_method '\f and \w scans'
_diffrn_radiation_type MoK\a
_diffrn_radiation_wavelength 0.71073
_diffrn_reflns_av_R_equivalents 0.0705
_diffrn_reflns_av_unetI/netI 0.0551
_diffrn_reflns_Laue_measured_fraction_full 0.998
_diffrn_reflns_Laue_measured_fraction_max 0.994
_diffrn_reflns_limit_h_max 30
_diffrn_reflns_limit_h_min -30
_diffrn_reflns_limit_k_max 19
_diffrn_reflns_limit_k_min -19
_diffrn_reflns_limit_l_max 17
_diffrn_reflns_limit_l_min -17
_diffrn_reflns_number 26364
_diffrn_reflns_point_group_measured_fraction_full 0.998
_diffrn_reflns_point_group_measured_fraction_max 0.994
_diffrn_reflns_theta_full 25.242
_diffrn_reflns_theta_max 27.178
_diffrn_reflns_theta_min 2.628
_exptl_absorpt_coefficient_mu 0.193
_exptl_crystal_colour white
_exptl_crystal_density_diffrn 1.495
_exptl_crystal_description plate
_exptl_crystal_F_000 2048
_refine_diff_density_max 1.336
_refine_diff_density_min -0.672
_refine_diff_density_rms 0.078
_refine_ls_extinction_method none
_refine_ls_goodness_of_fit_ref 1.313
_refine_ls_hydrogen_treatment constr
_refine_ls_matrix_type full
_refine_ls_number_parameters 311
_refine_ls_number_reflns 4881
_refine_ls_number_restraints 0
_refine_ls_restrained_S_all 1.313
_refine_ls_R_factor_all 0.1074
_refine_ls_R_factor_gt 0.0688
_refine_ls_shift/su_max 0.000
_refine_ls_shift/su_mean 0.000
_refine_ls_structure_factor_coef Fsqd
_refine_ls_weighting_details 'w=1/[\s^2^(Fo^2^)+(0.1000P)^2^] where P=(Fo^2^+2Fc^2^)/3'
_refine_ls_weighting_scheme calc
_refine_ls_wR_factor_gt 0.1862
_refine_ls_wR_factor_ref 0.2046
_reflns_Friedel_coverage 0.000
_reflns_number_gt 3392
_reflns_number_total 4881
_reflns_threshold_expression 'I > 2\s(I)'
_cod_data_source_file 3a.cif
_cod_data_source_block TR1_a
_cod_original_sg_symbol_H-M 'C 2/c'
_cod_database_code 4516017
_shelx_shelxl_version_number 2014/7
_shelx_space_group_comment
;
The symmetry employed for this shelxl refinement is uniquely defined
by the following loop, which should always be used as a source of
symmetry information in preference to the above space-group names.
They are only intended as comments.
;

loop_
_space_group_symop_operation_xyz
'x, y, z'
'-x, y, -z+1/2'
'x+1/2, y+1/2, z'
'-x+1/2, y+1/2, -z+1/2'
'-x, -y, -z'
'x, -y, z-1/2'
'-x+1/2, -y+1/2, -z'
'x+1/2, -y+1/2, z-1/2'

loop_
_atom_site_label
_atom_site_type_symbol
_atom_site_fract_x
_atom_site_fract_y
_atom_site_fract_z
_atom_site_U_iso_or_equiv
_atom_site_adp_type
_atom_site_occupancy
_atom_site_site_symmetry_order
_atom_site_calc_flag
_atom_site_refinement_flags_posn
_atom_site_refinement_flags_adp
_atom_site_refinement_flags_occupancy
P001 P 0.5000 0.44183(7) 0.2500 0.0209(3) Uani 1 2 d S T P
P002 P 0.5000 0.97920(7) 0.2500 0.0248(3) Uani 1 2 d S T P
F003 F 0.42735(9) 0.97834(14) 0.21022(19) 0.0521(7) Uani 1 1 d . . .
N004 N 0.65722(10) 0.61042(15) 0.46082(19) 0.0195(5) Uani 1 1 d . . .
F005 F 0.5000 0.87350(18) 0.2500 0.0624(10) Uani 1 2 d S T P
F006 F 0.57321(9) 0.44136(17) 0.31503(19) 0.0612(7) Uani 1 1 d . . .
N007 N 0.57240(10) 0.67723(16) 0.43284(19) 0.0201(5) Uani 1 1 d . . .
F008 F 0.50974(12) 0.9790(2) 0.3734(2) 0.0722(8) Uani 1 1 d . . .
F009 F 0.5000 1.08381(18) 0.2500 0.0603(10) Uani 1 2 d S T P
N00A N 0.73971(12) 0.54093(17) 0.6054(2) 0.0276(6) Uani 1 1 d . . .
C00B C 0.65019(12) 0.67864(19) 0.3857(2) 0.0190(6) Uani 1 1 d . . .
C00C C 0.59655(13) 0.71916(19) 0.3692(2) 0.0213(6) Uani 1 1 d . . .
H00C H 0.5786 0.7682 0.3219 0.026 Uiso 1 1 calc R U .
C00D C 0.80492(13) 0.69344(19) 0.3654(2) 0.0215(7) Uani 1 1 d . . .
C00E C 0.70422(13) 0.54213(19) 0.4978(3) 0.0214(7) Uani 1 1 d . . .
C00F C 0.60980(12) 0.61139(19) 0.4877(2) 0.0205(6) Uani 1 1 d . . .
C00G C 0.66448(12) 0.73648(18) 0.2261(2) 0.0192(6) Uani 1 1 d . . .
C00H C 0.80635(13) 0.75778(19) 0.2928(2) 0.0235(7) Uani 1 1 d . . .
H00H H 0.7735 0.7991 0.2621 0.028 Uiso 1 1 calc R U .
C00I C 0.69399(13) 0.69961(18) 0.3399(2) 0.0183(6) Uani 1 1 d . . .
F00J F 0.50521(13) 0.3712(3) 0.1720(3) 0.1119(13) Uani 1 1 d . . .
C00K C 0.75481(13) 0.68304(18) 0.3983(2) 0.0201(6) Uani 1 1 d . . .
H00K H 0.7669 0.6616 0.4710 0.024 Uiso 1 1 calc R U .
C00L C 0.63825(13) 0.8210(2) 0.2050(3) 0.0262(7) Uani 1 1 d . . .
H00L H 0.6415 0.8575 0.2646 0.031 Uiso 1 1 calc R U .
C00M C 0.85570(13) 0.6355(2) 0.4126(2) 0.0241(7) Uani 1 1 d . . .
H00M H 0.8570 0.5933 0.4657 0.029 Uiso 1 1 calc R U .
C00N C 0.66039(14) 0.6857(2) 0.1375(3) 0.0252(7) Uani 1 1 d . . .
H00N H 0.6786 0.6286 0.1503 0.030 Uiso 1 1 calc R U .
C00O C 0.90360(14) 0.7027(2) 0.3090(3) 0.0311(8) Uani 1 1 d . . .
H00O H 0.9366 0.7054 0.2886 0.037 Uiso 1 1 calc R U .
F00P F 0.49446(14) 0.5134(2) 0.3268(3) 0.1285(17) Uani 1 1 d . . .
C00Q C 0.51323(13) 0.7003(2) 0.4325(3) 0.0265(7) Uani 1 1 d . . .
H00A H 0.4802 0.6648 0.3770 0.040 Uiso 1 1 calc R U .
H00B H 0.5047 0.7632 0.4150 0.040 Uiso 1 1 calc R U .
H00D H 0.5153 0.6884 0.5054 0.040 Uiso 1 1 calc R U .
C00R C 0.59985(14) 0.5479(2) 0.5618(3) 0.0269(7) Uani 1 1 d . . .
H00E H 0.5969 0.4879 0.5326 0.040 Uiso 1 1 calc R U .
H00F H 0.5615 0.5627 0.5665 0.040 Uiso 1 1 calc R U .
H00G H 0.6346 0.5511 0.6355 0.040 Uiso 1 1 calc R U .
C00S C 0.70940(14) 0.4871(2) 0.4215(3) 0.0288(7) Uani 1 1 d . . .
H00S H 0.6815 0.4907 0.3454 0.035 Uiso 1 1 calc R U .
C00T C 0.85496(14) 0.7623(2) 0.2647(3) 0.0288(7) Uani 1 1 d . . .
H00T H 0.8551 0.8065 0.2148 0.035 Uiso 1 1 calc R U .
C00U C 0.90366(14) 0.6392(2) 0.3829(3) 0.0300(8) Uani 1 1 d . . .
H00U H 0.9367 0.5981 0.4133 0.036 Uiso 1 1 calc R U .
C00V C 0.60758(14) 0.8520(2) 0.0979(3) 0.0330(8) Uani 1 1 d . . .
H00V H 0.5896 0.9093 0.0844 0.040 Uiso 1 1 calc R U .
C00W C 0.78480(15) 0.4797(2) 0.6404(3) 0.0334(8) Uani 1 1 d . . .
H00W H 0.8107 0.4755 0.7173 0.040 Uiso 1 1 calc R U .
C00X C 0.60308(15) 0.8000(3) 0.0108(3) 0.0377(9) Uani 1 1 d . . .
H00X H 0.5815 0.8212 -0.0627 0.045 Uiso 1 1 calc R U .
C00Y C 0.62980(15) 0.7177(2) 0.0302(3) 0.0343(8) Uani 1 1 d . . .
H00Y H 0.6274 0.6824 -0.0298 0.041 Uiso 1 1 calc R U .
C00Z C 0.79563(15) 0.4230(2) 0.5715(3) 0.0358(8) Uani 1 1 d . . .
H00Z H 0.8291 0.3824 0.6000 0.043 Uiso 1 1 calc R U .
C010 C 0.75691(15) 0.4262(2) 0.4600(3) 0.0367(9) Uani 1 1 d . . .
H010 H 0.7629 0.3870 0.4105 0.044 Uiso 1 1 calc R U .

loop_
_atom_site_aniso_label
_atom_site_aniso_U_11
_atom_site_aniso_U_22
_atom_site_aniso_U_33
_atom_site_aniso_U_23
_atom_site_aniso_U_13
_atom_site_aniso_U_12
P001 0.0125(5) 0.0283(6) 0.0215(6) 0.000 0.0071(5) 0.000
P002 0.0163(6) 0.0225(6) 0.0354(7) 0.000 0.0113(5) 0.000
F003 0.0176(11) 0.0503(14) 0.0841(18) 0.0170(12) 0.0184(11) 0.0059(9)
N004 0.0124(12) 0.0227(13) 0.0214(13) 0.0001(10) 0.0055(10) 0.0012(10)
F005 0.0382(18) 0.0201(15) 0.117(3) 0.000 0.0226(19) 0.000
F006 0.0165(11) 0.0934(19) 0.0619(16) 0.0057(13) 0.0063(11) -0.0025(11)
N007 0.0118(12) 0.0269(13) 0.0207(13) -0.0013(10) 0.0062(10) 0.0009(10)
F008 0.0662(18) 0.111(2) 0.0430(16) 0.0050(14) 0.0269(14) 0.0057(15)
F009 0.055(2) 0.0228(15) 0.116(3) 0.000 0.049(2) 0.000
N00A 0.0230(14) 0.0302(15) 0.0273(15) 0.0069(11) 0.0091(12) 0.0033(11)
C00B 0.0140(14) 0.0222(14) 0.0172(15) -0.0021(11) 0.0037(12) -0.0006(12)
C00C 0.0165(15) 0.0263(16) 0.0189(15) 0.0024(12) 0.0059(12) 0.0006(12)
C00D 0.0157(15) 0.0226(15) 0.0236(16) -0.0083(12) 0.0062(13) -0.0048(11)
C00E 0.0122(14) 0.0218(15) 0.0293(17) 0.0038(12) 0.0082(13) -0.0005(11)
C00F 0.0135(14) 0.0257(15) 0.0209(15) -0.0053(12) 0.0063(12) -0.0034(12)
C00G 0.0110(14) 0.0209(15) 0.0250(16) -0.0021(12) 0.0072(12) -0.0027(11)
C00H 0.0161(15) 0.0263(16) 0.0265(17) -0.0024(13) 0.0078(13) 0.0005(12)
C00I 0.0147(14) 0.0182(14) 0.0238(15) -0.0029(11) 0.0101(12) -0.0008(11)
F00J 0.0624(18) 0.145(3) 0.142(3) -0.103(2) 0.0568(19) -0.0266(19)
C00K 0.0146(14) 0.0217(15) 0.0222(16) -0.0023(12) 0.0065(12) -0.0007(11)
C00L 0.0196(16) 0.0287(16) 0.0319(18) 0.0029(13) 0.0129(14) -0.0011(13)
C00M 0.0155(15) 0.0247(16) 0.0281(17) -0.0016(13) 0.0058(13) 0.0002(12)
C00N 0.0207(16) 0.0282(16) 0.0270(17) -0.0050(13) 0.0107(14) -0.0035(12)
C00O 0.0190(16) 0.044(2) 0.0345(19) -0.0120(16) 0.0153(15) -0.0034(14)
F00P 0.071(2) 0.152(3) 0.180(4) -0.136(3) 0.071(2) -0.051(2)
C00Q 0.0128(14) 0.0405(19) 0.0286(17) -0.0001(14) 0.0114(13) 0.0034(13)
C00R 0.0235(16) 0.0291(16) 0.0300(18) 0.0032(14) 0.0135(14) 0.0006(13)
C00S 0.0192(16) 0.0294(17) 0.0347(19) -0.0075(14) 0.0088(14) -0.0027(13)
C00T 0.0246(17) 0.0347(18) 0.0297(18) -0.0025(14) 0.0143(14) -0.0058(14)
C00U 0.0155(15) 0.0313(17) 0.040(2) -0.0075(15) 0.0091(14) 0.0029(13)
C00V 0.0195(16) 0.0344(19) 0.045(2) 0.0184(16) 0.0139(15) 0.0056(14)
C00W 0.0218(17) 0.0351(19) 0.037(2) 0.0147(15) 0.0069(15) 0.0046(14)
C00X 0.0184(17) 0.062(2) 0.0275(19) 0.0162(17) 0.0049(14) -0.0068(16)
C00Y 0.0255(18) 0.052(2) 0.0227(17) -0.0050(15) 0.0080(14) -0.0095(16)
C00Z 0.0227(17) 0.0247(17) 0.058(2) 0.0070(16) 0.0157(17) 0.0095(14)
C010 0.0262(18) 0.0308(18) 0.050(2) -0.0126(16) 0.0138(17) 0.0005(14)

loop_
_atom_type_symbol
_atom_type_description
_atom_type_scat_dispersion_real
_atom_type_scat_dispersion_imag
_atom_type_scat_source
C C 0.0033 0.0016 'International Tables Vol C Tables 4.2.6.8 and 6.1.1.4'
H H 0.0000 0.0000 'International Tables Vol C Tables 4.2.6.8 and 6.1.1.4'
N N 0.0061 0.0033 'International Tables Vol C Tables 4.2.6.8 and 6.1.1.4'
F F 0.0171 0.0103 'International Tables Vol C Tables 4.2.6.8 and 6.1.1.4'
P P 0.1023 0.0942 'International Tables Vol C Tables 4.2.6.8 and 6.1.1.4'

loop_
_geom_angle_atom_site_label_1
_geom_angle_atom_site_label_2
_geom_angle_atom_site_label_3
_geom_angle
_geom_angle_site_symmetry_1
_geom_angle_site_symmetry_3
F00J P001 F00J 92.3(3) . 2_655
F00J P001 F00P 179.3(3) . .
F00J P001 F00P 88.3(2) 2_655 .
F00J P001 F00P 88.3(2) . 2_655
F00J P001 F00P 179.3(3) 2_655 2_655
F00P P001 F00P 91.0(4) . 2_655
F00J P001 F006 91.34(14) . 2_655
F00J P001 F006 88.30(15) 2_655 2_655
F00P P001 F006 88.36(15) . 2_655
F00P P001 F006 92.00(15) 2_655 2_655
F00J P001 F006 88.30(15) . .
F00J P001 F006 91.35(14) 2_655 .
F00P P001 F006 92.00(15) . .
F00P P001 F006 88.36(15) 2_655 .
F006 P001 F006 179.5(2) 2_655 .
F008 P002 F008 179.8(2) . 2_655
F008 P002 F009 90.08(12) . .
F008 P002 F009 90.08(12) 2_655 .
F008 P002 F003 89.28(13) . .
F008 P002 F003 90.72(13) 2_655 .
F009 P002 F003 90.47(8) . .
F008 P002 F003 90.72(13) . 2_655
F008 P002 F003 89.28(13) 2_655 2_655
F009 P002 F003 90.47(8) . 2_655
F003 P002 F003 179.07(17) . 2_655
F008 P002 F005 89.92(12) . .
F008 P002 F005 89.92(12) 2_655 .
F009 P002 F005 180.0 . .
F003 P002 F005 89.53(8) . .
F003 P002 F005 89.53(8) 2_655 .
C00F N004 C00B 109.9(2) . .
C00F N004 C00E 123.0(2) . .
C00B N004 C00E 126.9(2) . .
C00F N007 C00C 108.8(2) . .
C00F N007 C00Q 126.9(2) . .
C00C N007 C00Q 124.2(2) . .
C00E N00A C00W 115.3(3) . .
C00C C00B N004 104.7(2) . .
C00C C00B C00I 129.8(3) . .
N004 C00B C00I 125.5(2) . .
C00B C00C N007 108.7(2) . .
C00B C00C H00C 125.6 . .
N007 C00C H00C 125.6 . .
C00H C00D C00M 117.9(3) . .
C00H C00D C00K 124.5(3) . .
C00M C00D C00K 117.6(3) . .
N00A C00E C00S 126.0(3) . .
N00A C00E N004 114.7(3) . .
C00S C00E N004 119.3(3) . .
N007 C00F N004 107.9(2) . .
N007 C00F C00R 126.2(3) . .
N004 C00F C00R 125.8(3) . .
C00N C00G C00L 118.4(3) . .
C00N C00G C00I 120.2(3) . .
C00L C00G C00I 121.4(3) . .
C00T C00H C00D 120.9(3) . .
C00T C00H H00H 119.5 . .
C00D C00H H00H 119.5 . .
C00K C00I C00B 120.7(3) . .
C00K C00I C00G 125.2(3) . .
C00B C00I C00G 114.1(2) . .
C00I C00K C00D 129.2(3) . .
C00I C00K H00K 115.4 . .
C00D C00K H00K 115.4 . .
C00V C00L C00G 120.5(3) . .
C00V C00L H00L 119.7 . .
C00G C00L H00L 119.7 . .
C00U C00M C00D 121.0(3) . .
C00U C00M H00M 119.5 . .
C00D C00M H00M 119.5 . .
C00G C00N C00Y 120.6(3) . .
C00G C00N H00N 119.7 . .
C00Y C00N H00N 119.7 . .
C00U C00O C00T 119.6(3) . .
C00U C00O H00O 120.2 . .
C00T C00O H00O 120.2 . .
N007 C00Q H00A 109.5 . .
N007 C00Q H00B 109.5 . .
H00A C00Q H00B 109.5 . .
N007 C00Q H00D 109.5 . .
H00A C00Q H00D 109.5 . .
H00B C00Q H00D 109.5 . .
C00F C00R H00E 109.5 . .
C00F C00R H00F 109.5 . .
H00E C00R H00F 109.5 . .
C00F C00R H00G 109.5 . .
H00E C00R H00G 109.5 . .
H00F C00R H00G 109.5 . .
C00E C00S C010 117.2(3) . .
C00E C00S H00S 121.4 . .
C010 C00S H00S 121.4 . .
C00H C00T C00O 120.4(3) . .
C00H C00T H00T 119.8 . .
C00O C00T H00T 119.8 . .
C00M C00U C00O 120.1(3) . .
C00M C00U H00U 120.0 . .
C00O C00U H00U 120.0 . .
C00X C00V C00L 120.3(3) . .
C00X C00V H00V 119.9 . .
C00L C00V H00V 119.9 . .
N00A C00W C00Z 123.9(3) . .
N00A C00W H00W 118.0 . .
C00Z C00W H00W 118.0 . .
C00Y C00X C00V 120.0(3) . .
C00Y C00X H00X 120.0 . .
C00V C00X H00X 120.0 . .
C00X C00Y C00N 120.2(3) . .
C00X C00Y H00Y 119.9 . .
C00N C00Y H00Y 119.9 . .
C00W C00Z C010 118.6(3) . .
C00W C00Z H00Z 120.7 . .
C010 C00Z H00Z 120.7 . .
C00Z C010 C00S 119.0(3) . .
C00Z C010 H010 120.5 . .
C00S C010 H010 120.5 . .

loop_
_geom_bond_atom_site_label_1
_geom_bond_atom_site_label_2
_geom_bond_distance
_geom_bond_site_symmetry_2
P001 F00J 1.544(3) .
P001 F00J 1.544(3) 2_655
P001 F00P 1.544(3) .
P001 F00P 1.544(3) 2_655
P001 F006 1.5883(19) 2_655
P001 F006 1.588(2) .
P002 F008 1.578(2) .
P002 F008 1.578(2) 2_655
P002 F009 1.583(3) .
P002 F003 1.5898(18) .
P002 F003 1.5898(18) 2_655
P002 F005 1.599(3) .
N004 C00F 1.342(3) .
N004 C00B 1.404(3) .
N004 C00E 1.450(4) .
N007 C00F 1.329(4) .
N007 C00C 1.385(4) .
N007 C00Q 1.466(3) .
N00A C00E 1.324(4) .
N00A C00W 1.346(4) .
C00B C00C 1.358(4) .
C00B C00I 1.473(4) .
C00C H00C 0.9500 .
C00D C00H 1.393(4) .
C00D C00M 1.409(4) .
C00D C00K 1.467(4) .
C00E C00S 1.372(4) .
C00F C00R 1.481(4) .
C00G C00N 1.388(4) .
C00G C00L 1.399(4) .
C00G C00I 1.489(4) .
C00H C00T 1.383(4) .
C00H H00H 0.9500 .
C00I C00K 1.348(4) .
C00K H00K 0.9500 .
C00L C00V 1.385(4) .
C00L H00L 0.9500 .
C00M C00U 1.381(4) .
C00M H00M 0.9500 .
C00N C00Y 1.392(4) .
C00N H00N 0.9500 .
C00O C00U 1.385(5) .
C00O C00T 1.389(5) .
C00O H00O 0.9500 .
C00Q H00A 0.9800 .
C00Q H00B 0.9800 .
C00Q H00D 0.9800 .
C00R H00E 0.9800 .
C00R H00F 0.9800 .
C00R H00G 0.9800 .
C00S C010 1.381(4) .
C00S H00S 0.9500 .
C00T H00T 0.9500 .
C00U H00U 0.9500 .
C00V C00X 1.378(5) .
C00V H00V 0.9500 .
C00W C00Z 1.371(5) .
C00W H00W 0.9500 .
C00X C00Y 1.374(5) .
C00X H00X 0.9500 .
C00Y H00Y 0.9500 .
C00Z C010 1.380(5) .
C00Z H00Z 0.9500 .
C010 H010 0.9500 .
